data_7134822
loop_
_publ_author_name
'Samanta, Arup'
'Phukan, Hirak Jyoti'
'Tripathi, Ujjwal Kumar'
'Srimani, Dipankar'

_publ_section_title
;
 Merging metal-ligand cooperation and redox promoted strategy for tailored
 synthesis of alkylated 9<i>H</i>-fluorenes.
;
_journal_issue 67
_journal_name_full 'Chemical communications (Cambridge, England)'
_journal_page_first 12582
_journal_page_last 12585
_journal_paper_doi 10.1039/d5cc02867a
_journal_volume 61
_journal_year 2025
_chemical_formula_sum 'C14 H18 Br2 N4 O S Zn'
_chemical_formula_weight 515.57
_space_group_crystal_system monoclinic
_space_group_IT_number 14
_space_group_name_Hall '-P 2ybc'
_space_group_name_H-M_alt 'P 1 21/c 1'
_atom_sites_solution_hydrogens geom
_audit_creation_method SHELXL-2018/3
_audit_update_record
;
2025-05-20 deposited with the CCDC.	2025-07-09 downloaded from the CCDC.
;
_cell_angle_alpha 90
_cell_angle_beta 98.261(2)
_cell_angle_gamma 90
_cell_formula_units_Z 4
_cell_length_a 9.9413(6)
_cell_length_b 13.4749(8)
_cell_length_c 14.3357(8)
_cell_measurement_reflns_used 9939
_cell_measurement_temperature 295(2)
_cell_measurement_theta_max 23.27
_cell_measurement_theta_min 2.56
_cell_volume 1900.46(19)
_computing_structure_refinement 'SHELXL-2018/3 (Sheldrick, 2018)'
_computing_structure_solution 'SHELXT 2018/2 (Sheldrick, 2018)'
_diffrn_ambient_temperature 295(2)
_diffrn_measured_fraction_theta_full 0.999
_diffrn_measured_fraction_theta_max 0.999
_diffrn_measurement_device_type 'Bruker APEX-II CCD'
_diffrn_measurement_method '\f and \w scans'
_diffrn_radiation_type MoK\a
_diffrn_radiation_wavelength 0.71073
_diffrn_reflns_av_R_equivalents 0.0395
_diffrn_reflns_av_unetI/netI 0.0206
_diffrn_reflns_Laue_measured_fraction_full 0.999
_diffrn_reflns_Laue_measured_fraction_max 0.999
_diffrn_reflns_limit_h_max 11
_diffrn_reflns_limit_h_min -11
_diffrn_reflns_limit_k_max 16
_diffrn_reflns_limit_k_min -16
_diffrn_reflns_limit_l_max 17
_diffrn_reflns_limit_l_min -17
_diffrn_reflns_number 44533
_diffrn_reflns_point_group_measured_fraction_full 0.999
_diffrn_reflns_point_group_measured_fraction_max 0.999
_diffrn_reflns_theta_full 24.992
_diffrn_reflns_theta_max 24.992
_diffrn_reflns_theta_min 2.070
_exptl_absorpt_coefficient_mu 5.614
_exptl_crystal_colour colorless
_exptl_crystal_density_diffrn 1.802
_exptl_crystal_description block
_exptl_crystal_F_000 1016
_refine_diff_density_max 1.723
_refine_diff_density_min -0.810
_refine_diff_density_rms 0.100
_refine_ls_extinction_method none
_refine_ls_goodness_of_fit_ref 1.203
_refine_ls_hydrogen_treatment constr
_refine_ls_matrix_type full
_refine_ls_number_parameters 211
_refine_ls_number_reflns 3338
_refine_ls_number_restraints 0
_refine_ls_restrained_S_all 1.203
_refine_ls_R_factor_all 0.0685
_refine_ls_R_factor_gt 0.0447
_refine_ls_shift/su_max 0.003
_refine_ls_shift/su_mean 0.000
_refine_ls_structure_factor_coef Fsqd
_refine_ls_weighting_details 'w=1/[\s^2^(Fo^2^)+(0.1000P)^2^+0.7398P] where P=(Fo^2^+2Fc^2^)/3'
_refine_ls_weighting_scheme calc
_refine_ls_wR_factor_gt 0.1467
_refine_ls_wR_factor_ref 0.1714
_reflns_Friedel_coverage 0.000
_reflns_number_gt 2424
_reflns_number_total 3338
_reflns_threshold_expression 'I > 2\s(I)'
_cod_data_source_file d5cc02867a2.cif
_cod_data_source_block Zn7_2_0m_a
_cod_depositor_comments 'Adding full bibliography for 7134820--7134825.cif.'
_cod_original_sg_symbol_H-M 'P 21/c'
_cod_database_code 7134822
_shelx_shelxl_version_number 2018/3
_shelx_space_group_comment
;
The symmetry employed for this shelxl refinement is uniquely defined
by the following loop, which should always be used as a source of
symmetry information in preference to the above space-group names.
They are only intended as comments.
;

loop_
_space_group_symop_operation_xyz
'x, y, z'
'-x, y+1/2, -z+1/2'
'-x, -y, -z'
'x, -y-1/2, z-1/2'

loop_
_atom_site_label
_atom_site_type_symbol
_atom_site_fract_x
_atom_site_fract_y
_atom_site_fract_z
_atom_site_U_iso_or_equiv
_atom_site_adp_type
_atom_site_occupancy
_atom_site_site_symmetry_order
_atom_site_calc_flag
_atom_site_refinement_flags_posn
_atom_site_refinement_flags_adp
_atom_site_refinement_flags_occupancy
_atom_site_disorder_assembly
_atom_site_disorder_group
Br2 Br 0.71558(7) 0.41652(5) 0.88192(5) 0.0676(3) Uani 1 1 d . . . . .
Zn1 Zn 0.73889(6) 0.42644(5) 0.71713(5) 0.0538(3) Uani 1 1 d . . . . .
Br1 Br 0.97133(7) 0.44014(6) 0.68865(6) 0.0803(3) Uani 1 1 d . . . . .
S1 S 0.0989(2) 0.23713(17) 0.53175(17) 0.0947(7) Uani 1 1 d . . . . .
N3 N 0.5391(5) 0.4290(3) 0.6345(3) 0.0516(11) Uani 1 1 d . . . . .
N2 N 0.4847(5) 0.3394(3) 0.6077(3) 0.0575(12) Uani 1 1 d . . . . .
H2 H 0.402505 0.333419 0.579965 0.069 Uiso 1 1 calc R U . . .
N4 N 0.6836(5) 0.5800(3) 0.6958(4) 0.0580(12) Uani 1 1 d . . . . .
N1 N 0.6964(5) 0.2776(3) 0.6698(3) 0.0570(12) Uani 1 1 d . . . . .
C009 C 0.5682(6) 0.2588(4) 0.6274(4) 0.0528(13) Uani 1 1 d . . . . .
O1 O 0.2328(5) 0.2824(4) 0.5229(4) 0.1028(18) Uani 1 1 d . . . . .
C00B C 0.4715(5) 0.5103(4) 0.6205(4) 0.0512(13) Uani 1 1 d . . . . .
C00C C 0.5531(6) 0.5978(4) 0.6544(4) 0.0518(13) Uani 1 1 d . . . . .
C00D C 0.7601(6) 0.6541(5) 0.7277(5) 0.0649(16) Uani 1 1 d . . . . .
H00D H 0.847909 0.640109 0.756623 0.078 Uiso 1 1 calc R U . . .
C00E C 0.5229(7) 0.1639(4) 0.6025(4) 0.0653(16) Uani 1 1 d . . . . .
H00E H 0.434471 0.152762 0.573390 0.078 Uiso 1 1 calc R U . . .
C00F C 0.5061(7) 0.6944(4) 0.6441(5) 0.0660(16) Uani 1 1 d . . . . .
H00F H 0.418374 0.707475 0.614604 0.079 Uiso 1 1 calc R U . . .
C00G C 0.3281(6) 0.5192(5) 0.5774(5) 0.0734(18) Uani 1 1 d . . . . .
H00B H 0.270551 0.492675 0.619694 0.110 Uiso 1 1 calc R U . . .
H00C H 0.314077 0.482876 0.519239 0.110 Uiso 1 1 calc R U . . .
H00G H 0.306273 0.587840 0.565322 0.110 Uiso 1 1 calc R U . . .
C00H C 0.7196(7) 0.7529(5) 0.7217(5) 0.0722(18) Uani 1 1 d . . . . .
H00H H 0.777557 0.803610 0.746340 0.087 Uiso 1 1 calc R U . . .
C00I C 0.7788(7) 0.1992(5) 0.6884(5) 0.0715(18) Uani 1 1 d . . . . .
H00I H 0.866213 0.210911 0.719287 0.086 Uiso 1 1 calc R U . . .
C00J C 0.6134(8) 0.0863(4) 0.6225(5) 0.075(2) Uani 1 1 d . . . . .
H00J H 0.585695 0.021792 0.606675 0.091 Uiso 1 1 calc R U . . .
C00K C 0.5925(8) 0.7720(5) 0.6786(5) 0.0726(19) Uani 1 1 d . . . . .
H00K H 0.562202 0.837291 0.671864 0.087 Uiso 1 1 calc R U . . .
C00L C 0.7439(8) 0.1036(5) 0.6655(5) 0.0775(19) Uani 1 1 d . . . . .
H00L H 0.805988 0.052053 0.678514 0.093 Uiso 1 1 calc R U . . .
C00M C -0.0223(9) 0.3061(6) 0.4545(7) 0.108(3) Uani 1 1 d . . . . .
H00M H -0.020786 0.374174 0.474453 0.162 Uiso 1 1 calc R U . . .
H00N H -0.111315 0.278996 0.455689 0.162 Uiso 1 1 calc R U . . .
H00O H -0.000255 0.302509 0.391515 0.162 Uiso 1 1 calc R U . . .
C00N C 0.0922(9) 0.1264(6) 0.4717(7) 0.122(4) Uani 1 1 d . . . . .
H00P H 0.129950 0.134989 0.414270 0.182 Uiso 1 1 calc R U . . .
H00Q H -0.000617 0.105174 0.457333 0.182 Uiso 1 1 calc R U . . .
H00R H 0.143596 0.077240 0.510098 0.182 Uiso 1 1 calc R U . . .

loop_
_atom_site_aniso_label
_atom_site_aniso_U_11
_atom_site_aniso_U_22
_atom_site_aniso_U_33
_atom_site_aniso_U_23
_atom_site_aniso_U_13
_atom_site_aniso_U_12
Br2 0.0684(5) 0.0723(5) 0.0590(4) -0.0028(3) -0.0018(3) -0.0030(3)
Zn1 0.0421(4) 0.0560(4) 0.0598(5) -0.0033(3) -0.0044(3) 0.0038(3)
Br1 0.0471(4) 0.0826(5) 0.1116(7) -0.0079(4) 0.0124(4) 0.0011(3)
S1 0.0713(13) 0.0917(14) 0.1120(16) 0.0065(12) -0.0175(11) 0.0003(10)
N3 0.048(3) 0.052(3) 0.052(3) -0.003(2) -0.004(2) 0.000(2)
N2 0.046(3) 0.053(3) 0.069(3) -0.005(2) -0.007(2) -0.001(2)
N4 0.052(3) 0.057(3) 0.063(3) 0.002(2) 0.003(2) 0.002(2)
N1 0.046(3) 0.059(3) 0.063(3) -0.009(2) 0.000(2) 0.006(2)
C009 0.054(3) 0.051(3) 0.053(3) -0.001(2) 0.005(3) 0.004(3)
O1 0.059(3) 0.097(4) 0.140(5) -0.015(3) -0.027(3) -0.016(3)
C00B 0.043(3) 0.052(3) 0.059(3) 0.004(3) 0.010(2) 0.011(2)
C00C 0.052(3) 0.050(3) 0.053(3) 0.001(2) 0.009(3) 0.007(2)
C00D 0.058(4) 0.059(4) 0.076(4) -0.009(3) 0.004(3) -0.007(3)
C00E 0.065(4) 0.058(4) 0.071(4) -0.005(3) 0.006(3) -0.008(3)
C00F 0.066(4) 0.058(4) 0.075(4) 0.007(3) 0.012(3) 0.009(3)
C00G 0.053(4) 0.073(4) 0.089(5) 0.000(4) -0.007(3) 0.005(3)
C00H 0.073(5) 0.065(4) 0.079(4) -0.006(3) 0.010(4) -0.014(3)
C00I 0.058(4) 0.077(5) 0.076(4) 0.003(3) -0.006(3) 0.019(3)
C00J 0.093(6) 0.045(3) 0.088(5) -0.003(3) 0.012(4) 0.005(3)
C00K 0.081(5) 0.048(3) 0.094(5) 0.005(3) 0.031(4) 0.007(3)
C00L 0.091(5) 0.054(4) 0.085(5) -0.002(3) 0.002(4) 0.018(4)
C00M 0.085(6) 0.093(6) 0.135(8) 0.006(5) -0.026(5) 0.007(4)
C00N 0.095(6) 0.078(5) 0.174(9) 0.004(6) -0.043(6) -0.003(5)

loop_
_atom_type_symbol
_atom_type_description
_atom_type_scat_dispersion_real
_atom_type_scat_dispersion_imag
_atom_type_scat_source
C C 0.0033 0.0016 'International Tables Vol C Tables 4.2.6.8 and 6.1.1.4'
H H 0.0000 0.0000 'International Tables Vol C Tables 4.2.6.8 and 6.1.1.4'
Br Br -0.2901 2.4595 'International Tables Vol C Tables 4.2.6.8 and 6.1.1.4'
N N 0.0061 0.0033 'International Tables Vol C Tables 4.2.6.8 and 6.1.1.4'
O O 0.0106 0.0060 'International Tables Vol C Tables 4.2.6.8 and 6.1.1.4'
S S 0.1246 0.1234 'International Tables Vol C Tables 4.2.6.8 and 6.1.1.4'
Zn Zn 0.2839 1.4301 'International Tables Vol C Tables 4.2.6.8 and 6.1.1.4'

loop_
_geom_angle_atom_site_label_1
_geom_angle_atom_site_label_2
_geom_angle_atom_site_label_3
_geom_angle
_geom_angle_site_symmetry_1
_geom_angle_site_symmetry_3
_geom_angle_publ_flag
N1 Zn1 N4 145.3(2) . . ?
N1 Zn1 N3 73.60(17) . . ?
N4 Zn1 N3 73.19(18) . . ?
N1 Zn1 Br2 102.50(14) . . ?
N4 Zn1 Br2 97.72(14) . . ?
N3 Zn1 Br2 109.13(13) . . ?
N1 Zn1 Br1 99.68(13) . . ?
N4 Zn1 Br1 97.68(14) . . ?
N3 Zn1 Br1 137.19(13) . . ?
Br2 Zn1 Br1 113.56(4) . . ?
O1 S1 C00N 106.5(4) . . ?
O1 S1 C00M 105.5(4) . . ?
C00N S1 C00M 99.7(4) . . ?
C00B N3 N2 122.5(5) . . ?
C00B N3 Zn1 121.2(4) . . ?
N2 N3 Zn1 116.0(3) . . ?
N3 N2 C009 116.3(5) . . ?
C00D N4 C00C 119.3(5) . . ?
C00D N4 Zn1 124.4(4) . . ?
C00C N4 Zn1 115.9(4) . . ?
C00I N1 C009 116.8(5) . . ?
C00I N1 Zn1 126.1(4) . . ?
C009 N1 Zn1 116.6(4) . . ?
N1 C009 N2 116.6(5) . . ?
N1 C009 C00E 122.5(5) . . ?
N2 C009 C00E 120.9(5) . . ?
N3 C00B C00C 112.3(5) . . ?
N3 C00B C00G 125.9(5) . . ?
C00C C00B C00G 121.8(5) . . ?
N4 C00C C00F 119.7(5) . . ?
N4 C00C C00B 116.4(5) . . ?
C00F C00C C00B 123.8(5) . . ?
N4 C00D C00H 124.4(6) . . ?
C00J C00E C009 117.9(6) . . ?
C00C C00F C00K 119.0(6) . . ?
C00K C00H C00D 117.1(6) . . ?
N1 C00I C00L 124.8(6) . . ?
C00L C00J C00E 120.6(6) . . ?
C00H C00K C00F 120.4(6) . . ?
C00I C00L C00J 117.4(6) . . ?

loop_
_geom_bond_atom_site_label_1
_geom_bond_atom_site_label_2
_geom_bond_distance
_geom_bond_site_symmetry_2
_geom_bond_publ_flag
Br2 Zn1 2.4103(9) . ?
Zn1 N1 2.140(5) . ?
Zn1 N4 2.151(5) . ?
Zn1 N3 2.162(5) . ?
Zn1 Br1 2.4107(9) . ?
S1 O1 1.486(6) . ?
S1 C00N 1.719(9) . ?
S1 C00M 1.778(8) . ?
N3 C00B 1.286(6) . ?
N3 N2 1.356(6) . ?
N2 C009 1.371(7) . ?
N4 C00D 1.298(7) . ?
N4 C00C 1.369(8) . ?
N1 C00I 1.340(7) . ?
N1 C009 1.355(7) . ?
C009 C00E 1.385(8) . ?
C00B C00C 1.473(8) . ?
C00B C00G 1.475(8) . ?
C00C C00F 1.383(8) . ?
C00D C00H 1.391(9) . ?
C00E C00J 1.382(9) . ?
C00F C00K 1.399(9) . ?
C00H C00K 1.349(10) . ?
C00I C00L 1.362(9) . ?
C00J C00L 1.374(10) . ?
